data_7203197
loop_
_publ_author_name
'Zeng, Qingdao'
'Wu, Dongxia'
'Ma, Hongwei'
'Shu, Chuying'
'Li, Yan'
'Wang, Chen'

_publ_section_title
;
 Polymeric hydrogen-bonded supramolecules by self-assembling of
 adamantane derivatives with bipyridines
;
_journal_issue 2
_journal_name_full CrystEngComm
_journal_page_first 189
_journal_paper_doi 10.1039/b516212b
_journal_volume 8
_journal_year 2006
_chemical_formula_sum 'C34 H34 N2 O2'
_chemical_formula_weight 502.66
_chemical_name_systematic
;
?
;
_space_group_IT_number 60
_symmetry_cell_setting orthorhombic
_symmetry_space_group_name_Hall '-P 2n 2ab'
_symmetry_space_group_name_H-M 'P b c n'
_atom_sites_solution_hydrogens
;
hydrogen atoms are generated by HFIX instructions or difmap
;
_atom_sites_solution_primary direct
_atom_sites_solution_secondary difmap
_audit_creation_method SHELXL-97
_cell_angle_alpha 90.00
_cell_angle_beta 90.00
_cell_angle_gamma 90.00
_cell_formula_units_Z 4
_cell_length_a 6.3316(13)
_cell_length_b 12.517(3)
_cell_length_c 33.042(7)
_cell_measurement_reflns_used 16481
_cell_measurement_temperature 293(2)
_cell_measurement_theta_max 27.48
_cell_measurement_theta_min 2.47
_cell_volume 2618.7(10)
_computing_cell_refinement
;
Molecular Structure Corporation (1994)
MSC/AFC Diffractometer Control Software
MSC, 3200 Research Forest Drive, The
Woodlands, TX 77381 USA.
;
_computing_data_collection
;
Molecular Structure Corporation (1994)
MSC/AFC Diffractometer Control Software
MSC, 3200 Research Forest Drive, The
Woodlands, TX 77381, USA.
;
_computing_data_reduction
;
Sheldrick, G. M. (1998) SHELXS98, Program
for the Solution of Crystal Structure,
University of Gottingen, Germany.
;
_computing_molecular_graphics
;
Interactive Molecular Graphics XP, Virsion
4.2 for MSDOS (1990), Siemens Analytical
X-ray Instruments Inc., Madison, Wisconsin,
USA.
;
_computing_publication_material
;
Sheldrick, G. M. (1998) SHELXL98, Program
for the refinement of Crystal Structure,
University of Gottingen, Germany.
;
_computing_structure_refinement
;
Sheldrick, G. M. (1998) SHELXL98, Program
for the Refinement of Crystal Structure,
University of Gottingen, Germany.
;
_computing_structure_solution
;
Sheldrick, G. M. (1998) SHELXS98, Program
for the Solution of Crystal Structure,
University of Gottingen, Germany.
;
_diffrn_ambient_temperature 293(2)
_diffrn_detector_area_resol_mean '100x100 microns'
_diffrn_measured_fraction_theta_full 0.974
_diffrn_measured_fraction_theta_max 0.974
_diffrn_measurement_device_type 'Rigaku RAXIS RAPID IP'
_diffrn_measurement_method Oscillation
_diffrn_radiation_monochromator graphite
_diffrn_radiation_source 'fine-focus sealed tube'
_diffrn_radiation_type MoK\a
_diffrn_radiation_wavelength 0.71073
_diffrn_reflns_av_R_equivalents 0.0484
_diffrn_reflns_av_sigmaI/netI 0.0690
_diffrn_reflns_limit_h_max 7
_diffrn_reflns_limit_h_min -7
_diffrn_reflns_limit_k_max 16
_diffrn_reflns_limit_k_min -16
_diffrn_reflns_limit_l_max 42
_diffrn_reflns_limit_l_min -42
_diffrn_reflns_number 16481
_diffrn_reflns_theta_full 27.48
_diffrn_reflns_theta_max 27.48
_diffrn_reflns_theta_min 2.47
_exptl_absorpt_coefficient_mu 0.082
_exptl_absorpt_correction_T_max 0.992
_exptl_absorpt_correction_T_min 0.563
_exptl_absorpt_correction_type empirical
_exptl_crystal_colour Colourless
_exptl_crystal_density_diffrn 1.331
_exptl_crystal_density_method 'not measured'
_exptl_crystal_description Block
_exptl_crystal_F_000 1112
_exptl_crystal_size_max 0.50
_exptl_crystal_size_mid 0.40
_exptl_crystal_size_min 0.10
_refine_diff_density_max 0.188
_refine_diff_density_min -0.151
_refine_diff_density_rms 0.036
_refine_ls_extinction_method none
_refine_ls_goodness_of_fit_ref 0.901
_refine_ls_hydrogen_treatment
;
hydrogen coordinates ride on the coordinates
of the previous atom, the isotropic U values
are 1.2 OR 1.5 time over the U values of the
previous atom.
;
_refine_ls_matrix_type full
_refine_ls_number_parameters 177
_refine_ls_number_reflns 2928
_refine_ls_number_restraints 0
_refine_ls_restrained_S_all 0.901
_refine_ls_R_factor_all 0.0796
_refine_ls_R_factor_gt 0.0417
_refine_ls_shift/su_max 0.006
_refine_ls_shift/su_mean 0.000
_refine_ls_structure_factor_coef Fsqd
_refine_ls_weighting_details 'calc w=1/[\s^2^(Fo^2^)+(0.0237P)^2^+0.0000P] where P=(Fo^2^+2Fc^2^)/3'
_refine_ls_weighting_scheme calc
_refine_ls_wR_factor_gt 0.0795
_refine_ls_wR_factor_ref 0.0852
_reflns_number_gt 1553
_reflns_number_total 2928
_reflns_threshold_expression >2sigma(I)
_cod_data_source_file b516212b.txt
_cod_data_source_block a
_cod_depositor_comments
;
The following automatic conversions were performed:
'_symmetry_cell_setting' value 'Orthorhombic' changed to 'orthorhombic'
according to '/home/saulius/struct/CIF-dictionaries/cif_core.dic'
dictionary named 'cif_core.dic' version 2.4.1 from
2010-06-29.

'_exptl_absorpt_correction_type' value 'Empirical' changed to
'empirical' according to
'/home/saulius/struct/CIF-dictionaries/cif_core.dic' dictionary named
'cif_core.dic' version 2.4.1 from 2010-06-29.

Automatic conversion script
Id: cif_fix_enum 1527 2010-12-29 10:47:43Z saulius 
;
_cod_original_cell_volume 2618.8(9)
_cod_original_sg_symbol_H-M Pbcn
_cod_database_code 7203197

loop_
_symmetry_equiv_pos_as_xyz
'x, y, z'
'-x+1/2, -y+1/2, z+1/2'
'-x, y, -z+1/2'
'x+1/2, -y+1/2, -z'
'-x, -y, -z'
'x-1/2, y-1/2, -z-1/2'
'x, -y, z-1/2'
'-x-1/2, y-1/2, z'

loop_
_atom_site_label
_atom_site_type_symbol
_atom_site_fract_x
_atom_site_fract_y
_atom_site_fract_z
_atom_site_U_iso_or_equiv
_atom_site_adp_type
_atom_site_occupancy
_atom_site_symmetry_multiplicity
_atom_site_calc_flag
_atom_site_refinement_flags
_atom_site_disorder_assembly
_atom_site_disorder_group
O O 0.2631(2) -0.11807(9) 0.09164(3) 0.0584(3) Uani 1 1 d . . .
N N -0.0655(2) -0.24917(10) 0.06603(4) 0.0558(4) Uani 1 1 d . . .
C1 C 0.2056(3) -0.04202(11) 0.11940(4) 0.0419(4) Uani 1 1 d . . .
C2 C 0.0086(3) -0.03866(11) 0.13734(4) 0.0458(4) Uani 1 1 d . . .
H2 H -0.0934 -0.0886 0.1301 0.055 Uiso 1 1 calc R . .
C3 C -0.0378(2) 0.03819(10) 0.16589(4) 0.0412(4) Uani 1 1 d . . .
H3 H -0.1712 0.0383 0.1777 0.049 Uiso 1 1 calc R . .
C4 C 0.1074(2) 0.11571(10) 0.17771(4) 0.0333(3) Uani 1 1 d . . .
C5 C 0.3015(2) 0.11268(11) 0.15823(4) 0.0423(4) Uani 1 1 d . . .
H5 H 0.4020 0.1641 0.1646 0.051 Uiso 1 1 calc R . .
C6 C 0.3512(3) 0.03568(11) 0.12952(4) 0.0457(4) Uani 1 1 d . . .
H6 H 0.4829 0.0364 0.1171 0.055 Uiso 1 1 calc R . .
C7 C 0.0551(2) 0.19196(10) 0.21231(4) 0.0318(3) Uani 1 1 d . . .
C8 C -0.1346(2) 0.26491(10) 0.20287(4) 0.0382(4) Uani 1 1 d . . .
H8A H -0.1011 0.3102 0.1799 0.046 Uiso 1 1 calc R . .
H8B H -0.2559 0.2215 0.1957 0.046 Uiso 1 1 calc R . .
C9 C -0.1888(2) 0.33468(10) 0.23960(4) 0.0403(4) Uani 1 1 d . . .
H9 H -0.3106 0.3798 0.2331 0.048 Uiso 1 1 calc R . .
C10 C 0.0000 0.40570(15) 0.2500 0.0478(6) Uani 1 2 d S . .
H10A H -0.0343 0.4511 0.2729 0.057 Uiso 0.50 1 calc PR . .
H10B H 0.0343 0.4511 0.2271 0.057 Uiso 0.50 1 calc PR . .
C11 C 0.0000 0.12466(13) 0.2500 0.0314(5) Uani 1 2 d S . .
H11A H -0.1191 0.0789 0.2436 0.038 Uiso 0.50 1 calc PR . .
H11B H 0.1191 0.0789 0.2564 0.038 Uiso 0.50 1 calc PR . .
C12 C 0.2425(2) 0.26444(11) 0.22379(4) 0.0378(4) Uani 1 1 d . . .
H12A H 0.3644 0.2206 0.2301 0.045 Uiso 1 1 calc R . .
H12B H 0.2785 0.3096 0.2009 0.045 Uiso 1 1 calc R . .
C13 C -0.5080(3) -0.47334(11) 0.01681(5) 0.0568(5) Uani 1 1 d . . .
H13 H -0.6292 -0.4842 0.0322 0.068 Uiso 1 1 calc R . .
C14 C -0.3506(3) -0.39693(11) 0.03278(5) 0.0486(4) Uani 1 1 d . . .
C15 C -0.1533(3) -0.37972(12) 0.01587(5) 0.0534(5) Uani 1 1 d . . .
H15 H -0.1127 -0.4170 -0.0072 0.064 Uiso 1 1 calc R . .
C16 C -0.0170(3) -0.30676(11) 0.03342(5) 0.0548(5) Uani 1 1 d . . .
H16 H 0.1156 -0.2974 0.0218 0.066 Uiso 1 1 calc R . .
C17 C -0.2563(3) -0.26509(14) 0.08141(5) 0.0655(5) Uani 1 1 d . . .
H17 H -0.2950 -0.2247 0.1038 0.079 Uiso 1 1 calc R . .
C18 C -0.4004(3) -0.33665(12) 0.06667(5) 0.0594(5) Uani 1 1 d . . .
H18 H -0.5307 -0.3448 0.0793 0.071 Uiso 1 1 calc R . .
HO H 0.139(3) -0.1588(13) 0.0845(5) 0.088(6) Uiso 1 1 d . . .

loop_
_atom_site_aniso_label
_atom_site_aniso_U_11
_atom_site_aniso_U_22
_atom_site_aniso_U_33
_atom_site_aniso_U_23
_atom_site_aniso_U_13
_atom_site_aniso_U_12
O 0.0588(8) 0.0578(7) 0.0585(7) -0.0222(6) 0.0050(7) 0.0003(7)
N 0.0642(11) 0.0508(8) 0.0525(9) -0.0080(7) 0.0004(8) -0.0127(8)
C1 0.0476(11) 0.0423(8) 0.0359(8) -0.0041(7) -0.0017(8) 0.0016(8)
C2 0.0459(10) 0.0444(9) 0.0470(9) -0.0086(8) -0.0002(8) -0.0128(8)
C3 0.0378(10) 0.0460(8) 0.0398(9) -0.0054(7) 0.0036(8) -0.0093(8)
C4 0.0324(9) 0.0359(7) 0.0316(7) 0.0017(6) -0.0039(7) -0.0028(7)
C5 0.0373(10) 0.0466(8) 0.0431(9) -0.0057(7) -0.0012(8) -0.0087(8)
C6 0.0373(10) 0.0561(9) 0.0438(9) -0.0038(8) 0.0044(8) -0.0017(8)
C7 0.0275(8) 0.0330(7) 0.0349(7) -0.0001(6) -0.0041(7) -0.0029(6)
C8 0.0379(9) 0.0390(8) 0.0375(8) 0.0071(7) -0.0055(7) -0.0004(7)
C9 0.0411(10) 0.0343(7) 0.0455(9) 0.0039(7) -0.0040(8) 0.0086(7)
C10 0.0612(16) 0.0315(11) 0.0506(14) 0.000 -0.0024(13) 0.000
C11 0.0285(11) 0.0312(10) 0.0347(11) 0.000 -0.0031(9) 0.000
C12 0.0354(8) 0.0384(7) 0.0394(8) 0.0007(7) -0.0026(7) -0.0066(7)
C13 0.0648(12) 0.0504(10) 0.0554(11) -0.0036(8) 0.0027(10) -0.0049(10)
C14 0.0574(12) 0.0400(8) 0.0486(10) 0.0014(8) -0.0062(9) -0.0074(9)
C15 0.0636(12) 0.0456(9) 0.0508(10) -0.0108(8) -0.0014(10) 0.0009(9)
C16 0.0557(12) 0.0509(9) 0.0578(10) 0.0011(9) 0.0030(9) -0.0036(10)
C17 0.0776(14) 0.0659(11) 0.0530(11) -0.0165(9) 0.0081(11) -0.0195(11)
C18 0.0646(12) 0.0607(10) 0.0529(10) -0.0078(9) 0.0071(10) -0.0173(10)

loop_
_atom_type_symbol
_atom_type_description
_atom_type_scat_dispersion_real
_atom_type_scat_dispersion_imag
_atom_type_scat_source
C C 0.0033 0.0016 'International Tables Vol C Tables 4.2.6.8 and 6.1.1.4'
H H 0.0000 0.0000 'International Tables Vol C Tables 4.2.6.8 and 6.1.1.4'
N N 0.0061 0.0033 'International Tables Vol C Tables 4.2.6.8 and 6.1.1.4'
O O 0.0106 0.0060 'International Tables Vol C Tables 4.2.6.8 and 6.1.1.4'

loop_
_geom_angle_atom_site_label_1
_geom_angle_atom_site_label_2
_geom_angle_atom_site_label_3
_geom_angle
_geom_angle_site_symmetry_1
_geom_angle_site_symmetry_3
_geom_angle_publ_flag
C17 N C16 116.01(15) . . ?
O C1 C6 118.26(14) . . ?
O C1 C2 123.23(14) . . ?
C6 C1 C2 118.51(14) . . ?
C3 C2 C1 120.48(14) . . ?
C2 C3 C4 122.48(14) . . ?
C5 C4 C3 115.81(13) . . ?
C5 C4 C7 123.85(12) . . ?
C3 C4 C7 120.17(13) . . ?
C4 C5 C6 122.45(14) . . ?
C1 C6 C5 120.20(14) . . ?
C4 C7 C12 112.68(11) . . ?
C4 C7 C8 112.86(11) . . ?
C12 C7 C8 107.52(10) . . ?
C4 C7 C11 108.19(10) . . ?
C12 C7 C11 107.25(10) . . ?
C8 C7 C11 108.11(10) . . ?
C9 C8 C7 110.59(11) . . ?
C10 C9 C12 109.23(10) . 3 ?
C10 C9 C8 109.50(11) . . ?
C12 C9 C8 110.32(10) 3 . ?
C9 C10 C9 108.89(14) . 3 ?
C7 C11 C7 113.85(14) 3 . ?
C9 C12 C7 111.17(12) 3 . ?
C13 C13 C14 125.7(2) 5_445 . ?
C18 C14 C15 116.49(15) . . ?
C18 C14 C13 119.14(16) . . ?
C15 C14 C13 124.36(15) . . ?
C16 C15 C14 119.74(16) . . ?
N C16 C15 123.51(17) . . ?
N C17 C18 124.74(16) . . ?
C17 C18 C14 119.48(16) . . ?

loop_
_geom_bond_atom_site_label_1
_geom_bond_atom_site_label_2
_geom_bond_distance
_geom_bond_site_symmetry_2
_geom_bond_publ_flag
O C1 1.3714(16) . ?
N C17 1.326(2) . ?
N C16 1.3324(19) . ?
C1 C6 1.3810(19) . ?
C1 C2 1.381(2) . ?
C2 C3 1.3790(19) . ?
C3 C4 1.3929(18) . ?
C4 C5 1.388(2) . ?
C4 C7 1.5256(18) . ?
C5 C6 1.3885(19) . ?
C7 C12 1.5411(18) . ?
C7 C8 1.5404(18) . ?
C7 C11 1.5435(15) . ?
C8 C9 1.5342(18) . ?
C9 C10 1.5289(17) . ?
C9 C12 1.5335(17) 3 ?
C10 C9 1.5289(17) 3 ?
C11 C7 1.5435(15) 3 ?
C12 C9 1.5335(17) 3 ?
C13 C13 1.300(3) 5_445 ?
C13 C14 1.479(2) . ?
C14 C18 1.387(2) . ?
C14 C15 1.385(2) . ?
C15 C16 1.384(2) . ?
C17 C18 1.368(2) . ?

loop_
_geom_torsion_atom_site_label_1
_geom_torsion_atom_site_label_2
_geom_torsion_atom_site_label_3
_geom_torsion_atom_site_label_4
_geom_torsion
_geom_torsion_site_symmetry_1
_geom_torsion_site_symmetry_2
_geom_torsion_site_symmetry_3
_geom_torsion_site_symmetry_4
_geom_torsion_publ_flag
O C1 C2 C3 178.23(13) . . . . ?
C6 C1 C2 C3 -2.6(2) . . . . ?
C1 C2 C3 C4 0.6(2) . . . . ?
C2 C3 C4 C5 1.5(2) . . . . ?
C2 C3 C4 C7 -174.07(12) . . . . ?
C3 C4 C5 C6 -1.7(2) . . . . ?
C7 C4 C5 C6 173.67(13) . . . . ?
O C1 C6 C5 -178.40(12) . . . . ?
C2 C1 C6 C5 2.3(2) . . . . ?
C4 C5 C6 C1 -0.2(2) . . . . ?
C5 C4 C7 C12 -0.86(18) . . . . ?
C3 C4 C7 C12 174.34(12) . . . . ?
C5 C4 C7 C8 121.16(15) . . . . ?
C3 C4 C7 C8 -63.64(16) . . . . ?
C5 C4 C7 C11 -119.26(13) . . . . ?
C3 C4 C7 C11 55.94(15) . . . . ?
C4 C7 C8 C9 176.40(11) . . . . ?
C12 C7 C8 C9 -58.72(14) . . . . ?
C11 C7 C8 C9 56.77(13) . . . . ?
C7 C8 C9 C10 61.01(13) . . . . ?
C7 C8 C9 C12 -59.23(15) . . . 3 ?
C12 C9 C10 C9 60.19(8) 3 . . 3 ?
C8 C9 C10 C9 -60.72(8) . . . 3 ?
C4 C7 C11 C7 179.56(12) . . . 3 ?
C12 C7 C11 C7 57.76(8) . . . 3 ?
C8 C7 C11 C7 -57.90(8) . . . 3 ?
C4 C7 C12 C9 -176.28(10) . . . 3 ?
C8 C7 C12 C9 58.73(14) . . . 3 ?
C11 C7 C12 C9 -57.33(13) . . . 3 ?
C13 C13 C14 C18 172.5(2) 5_445 . . . ?
C13 C13 C14 C15 -6.8(3) 5_445 . . . ?
C18 C14 C15 C16 1.1(2) . . . . ?
C13 C14 C15 C16 -179.52(14) . . . . ?
C17 N C16 C15 -0.1(2) . . . . ?
C14 C15 C16 N -1.1(2) . . . . ?
C16 N C17 C18 1.4(3) . . . . ?
N C17 C18 C14 -1.3(3) . . . . ?
C15 C14 C18 C17 0.0(2) . . . . ?
C13 C14 C18 C17 -179.40(15) . . . . ?
